data_4324332
loop_
_publ_author_name
'Zhi Su'
'Min Chen'
'Taka-aki Okamura'
'Man-Sheng Chen'
'Shui-Sheng Chen'
'Wei-Yin Sun'

_publ_section_title
;
 Reversible Single-Crystal-to-Single-Crystal Transformation and Highly
 Selective Adsorption Property of Three-Dimensional Cobalt(II) Frameworks
;
_journal_name_full 'Inorganic Chemistry'
_journal_page_first 985
_journal_page_last 991
_journal_paper_doi 10.1021/ic101618n
_journal_volume 50
_journal_year 2011
_chemical_formula_moiety 'C36 H28 Co3 N8 O16'
_chemical_formula_sum 'C36 H28 Co3 N8 O16'
_chemical_formula_weight 1005.45
_chemical_name_systematic
; 
[Co3(OH2)2(G1)(btec)]-2(H2O)
;
_space_group_IT_number 2
_symmetry_cell_setting triclinic
_symmetry_Int_Tables_number 2
_symmetry_space_group_name_Hall '-P 1'
_symmetry_space_group_name_H-M 'P -1'
_atom_sites_solution_hydrogens geom
_atom_sites_solution_primary direct
_atom_sites_solution_secondary difmap
_audit_creation_date 2010-04-15
_audit_creation_method SHELXL-97
_cell_angle_alpha 77.672(13)
_cell_angle_beta 73.974(17)
_cell_angle_gamma 88.701(17)
_cell_formula_units_Z 1
_cell_length_a 8.550(4)
_cell_length_b 10.077(3)
_cell_length_c 11.255(4)
_cell_measurement_reflns_used 8072
_cell_measurement_temperature 293
_cell_measurement_theta_max 27.5
_cell_measurement_theta_min 3.1
_cell_volume 909.9(6)
_computing_structure_refinement 'SHELXL-97 (Sheldrick, 1997)'
_computing_structure_solution 'SIR92 (Altomare et al., 1994)'
_diffrn_ambient_temperature 293
_diffrn_detector_area_resol_mean 10.00
_diffrn_measured_fraction_theta_full 0.993
_diffrn_measured_fraction_theta_max 0.993
_diffrn_measurement_device_type 'Rigaku RAXIS-RAPID II'
_diffrn_measurement_method \w
_diffrn_radiation_source
;
 MicroMax-007HF microfocus rotating anode X-ray generator
;
_diffrn_radiation_type MoK\a
_diffrn_radiation_wavelength 0.71075
_diffrn_reflns_av_R_equivalents 0.0296
_diffrn_reflns_av_sigmaI/netI 0.0328
_diffrn_reflns_limit_h_max 11
_diffrn_reflns_limit_h_min -11
_diffrn_reflns_limit_k_max 11
_diffrn_reflns_limit_k_min -13
_diffrn_reflns_limit_l_max 13
_diffrn_reflns_limit_l_min -14
_diffrn_reflns_number 8656
_diffrn_reflns_theta_full 27.48
_diffrn_reflns_theta_max 27.48
_diffrn_reflns_theta_min 3.12
_exptl_absorpt_coefficient_mu 1.444
_exptl_absorpt_correction_type none
_exptl_crystal_colour red
_exptl_crystal_density_diffrn 1.835
_exptl_crystal_description block
_exptl_crystal_F_000 509
_exptl_crystal_size_max 0.20
_exptl_crystal_size_mid 0.15
_exptl_crystal_size_min 0.10
_refine_diff_density_max 0.783
_refine_diff_density_min -0.371
_refine_diff_density_rms 0.113
_refine_ls_extinction_method none
_refine_ls_goodness_of_fit_ref 1.082
_refine_ls_hydrogen_treatment mixed
_refine_ls_matrix_type full
_refine_ls_number_parameters 298
_refine_ls_number_reflns 4138
_refine_ls_number_restraints 13
_refine_ls_restrained_S_all 1.081
_refine_ls_R_factor_all 0.0344
_refine_ls_R_factor_gt 0.0312
_refine_ls_shift/su_max 0.000
_refine_ls_shift/su_mean 0.000
_refine_ls_structure_factor_coef Fsqd
_refine_ls_weighting_details 'calc w=1/[\s^2^(Fo^2^)+(0.0480P)^2^+0.3747P] where P=(Fo^2^+2Fc^2^)/3'
_refine_ls_weighting_scheme calc
_refine_ls_wR_factor_gt 0.0813
_refine_ls_wR_factor_ref 0.0825
_reflns_number_gt 3861
_reflns_number_total 4138
_reflns_threshold_expression I>2\s(I)
_cod_data_source_file ic101618n_si_002_1.cif
_cod_data_source_block 1
_cod_original_cell_volume 909.8(6)
_cod_database_code 4324332

loop_
_symmetry_equiv_pos_as_xyz
'x, y, z'
'-x, -y, -z'

loop_
_atom_site_label
_atom_site_type_symbol
_atom_site_fract_x
_atom_site_fract_y
_atom_site_fract_z
_atom_site_U_iso_or_equiv
_atom_site_adp_type
_atom_site_occupancy
_atom_site_symmetry_multiplicity
_atom_site_calc_flag
_atom_site_refinement_flags
Co1 Co 1.0000 0.0000 0.0000 0.01681(9) Uani 1 2 d S
Co2 Co 1.00677(3) 0.23263(2) 0.137750(19) 0.01722(8) Uani 1 1 d .
O1 O 0.93401(15) -0.02767(12) -0.15614(11) 0.0221(2) Uani 1 1 d .
O2 O 0.8417(2) 0.1426(2) -0.27428(18) 0.0692(7) Uani 1 1 d .
O3 O 0.86081(15) 0.17322(13) 0.02266(12) 0.0244(3) Uani 1 1 d .
O4 O 0.65463(19) 0.31130(16) 0.05526(18) 0.0440(4) Uani 1 1 d .
O6 O 0.19461(16) 0.29828(13) 0.97481(12) 0.0279(3) Uani 1 1 d .
O5 O 0.18705(15) 0.12698(13) 0.87749(11) 0.0244(3) Uani 1 1 d .
O7 O 0.8967(2) 0.42256(15) 0.11099(17) 0.0404(4) Uani 1 1 d U
H11 H 0.929(4) 0.479(3) 0.083(3) 0.048 Uiso 1 1 d U
H12 H 0.804(4) 0.402(3) 0.094(3) 0.048 Uiso 1 1 d U
O8 O 0.9593(4) 0.6028(4) 0.2996(4) 0.1041(10) Uani 1 1 d .
H13 H 1.010(7) 0.684(6) 0.291(5) 0.125 Uiso 1 1 d .
H14 H 1.005(7) 0.629(6) 0.216(5) 0.125 Uiso 1 1 d .
N11 N 0.66420(19) 0.21049(15) 0.49093(14) 0.0251(3) Uani 1 1 d .
N12 N 0.81232(19) 0.17935(16) 0.30572(14) 0.0262(3) Uani 1 1 d .
N31 N 0.69782(19) 0.58337(15) 0.69069(14) 0.0255(3) Uani 1 1 d .
N32 N 0.8451(2) 0.71303(16) 0.75603(15) 0.0282(3) Uani 1 1 d .
C1 C 0.5940(2) 0.28155(18) 0.58895(16) 0.0226(3) Uani 1 1 d .
C2 C 0.6722(2) 0.40041(19) 0.58939(17) 0.0258(4) Uani 1 1 d .
H1 H 0.7643 0.4360 0.5246 0.031 Uiso 1 1 calc R
C3 C 0.6100(2) 0.46505(18) 0.68853(16) 0.0231(3) Uani 1 1 d .
C4 C 0.4736(2) 0.41337(17) 0.78657(16) 0.0225(3) Uani 1 1 d .
H2 H 0.4342 0.4573 0.8530 0.027 Uiso 1 1 calc R
C5 C 0.3969(2) 0.29453(17) 0.78355(15) 0.0206(3) Uani 1 1 d .
C6 C 0.4569(2) 0.22809(17) 0.68491(16) 0.0224(3) Uani 1 1 d .
H3 H 0.4054 0.1484 0.6835 0.027 Uiso 1 1 calc R
C11 C 0.7437(2) 0.27007(19) 0.37069(17) 0.0283(4) Uani 1 1 d .
H4 H 0.7495 0.3632 0.3378 0.034 Uiso 1 1 calc R
C12 C 0.7749(2) 0.05540(19) 0.38856(18) 0.0307(4) Uani 1 1 d .
H5 H 0.8074 -0.0279 0.3689 0.037 Uiso 1 1 calc R
C13 C 0.6838(3) 0.0726(2) 0.50307(19) 0.0328(4) Uani 1 1 d .
H6 H 0.6428 0.0051 0.5753 0.039 Uiso 1 1 calc R
C31 C 0.7450(2) 0.60602(19) 0.78942(17) 0.0283(4) Uani 1 1 d .
H7 H 0.7110 0.5527 0.8710 0.034 Uiso 1 1 calc R
C32 C 0.8626(3) 0.7615(2) 0.6286(2) 0.0357(5) Uani 1 1 d .
H8 H 0.9264 0.8375 0.5786 0.043 Uiso 1 1 calc R
C33 C 0.7735(3) 0.6824(2) 0.5873(2) 0.0374(5) Uani 1 1 d .
H9 H 0.7648 0.6928 0.5052 0.045 Uiso 1 1 calc R
C51 C 0.2468(2) 0.23478(16) 0.88739(15) 0.0198(3) Uani 1 1 d .
C101 C 0.6554(2) 0.02566(19) -0.08539(17) 0.0250(4) Uani 1 1 d .
C102 C 0.6042(2) 0.09995(19) 0.00933(17) 0.0253(4) Uani 1 1 d .
C103 C 0.4485(2) 0.07397(19) 0.09289(17) 0.0264(4) Uani 1 1 d .
H10 H 0.4136 0.1245 0.1549 0.032 Uiso 1 1 calc R
C111 C 0.8211(2) 0.0517(2) -0.18158(17) 0.0269(4) Uani 1 1 d .
C121 C 0.7123(2) 0.20361(19) 0.03014(17) 0.0260(4) Uani 1 1 d .

loop_
_atom_site_aniso_label
_atom_site_aniso_U_11
_atom_site_aniso_U_22
_atom_site_aniso_U_33
_atom_site_aniso_U_23
_atom_site_aniso_U_13
_atom_site_aniso_U_12
Co1 0.01382(16) 0.01703(16) 0.01858(15) -0.00603(12) -0.00098(11) -0.00218(11)
Co2 0.01601(13) 0.01744(13) 0.01571(12) -0.00699(9) 0.00269(8) -0.00486(8)
O1 0.0173(6) 0.0262(6) 0.0241(6) -0.0109(5) -0.0037(5) 0.0013(5)
O2 0.0397(10) 0.0893(15) 0.0498(11) 0.0307(10) -0.0011(8) 0.0153(10)
O3 0.0180(6) 0.0240(6) 0.0326(7) -0.0119(5) -0.0052(5) 0.0023(5)
O4 0.0304(8) 0.0362(8) 0.0708(11) -0.0255(8) -0.0134(8) 0.0130(6)
O6 0.0264(7) 0.0256(6) 0.0247(6) -0.0099(5) 0.0082(5) -0.0076(5)
O5 0.0197(6) 0.0253(6) 0.0237(6) -0.0076(5) 0.0035(5) -0.0075(5)
O7 0.0477(10) 0.0225(7) 0.0425(9) -0.0038(6) -0.0011(7) -0.0014(7)
O8 0.086(2) 0.085(2) 0.135(3) -0.023(2) -0.023(2) 0.0092(16)
N11 0.0231(7) 0.0252(7) 0.0223(7) -0.0067(6) 0.0031(6) -0.0037(6)
N12 0.0247(8) 0.0279(8) 0.0230(7) -0.0088(6) 0.0009(6) -0.0021(6)
N31 0.0240(8) 0.0257(7) 0.0239(7) -0.0064(6) -0.0003(6) -0.0082(6)
N32 0.0264(8) 0.0282(8) 0.0287(8) -0.0104(6) -0.0016(6) -0.0076(6)
C1 0.0214(8) 0.0252(8) 0.0192(7) -0.0076(6) 0.0002(6) -0.0017(6)
C2 0.0215(8) 0.0288(9) 0.0220(8) -0.0054(7) 0.0027(6) -0.0070(7)
C3 0.0218(8) 0.0230(8) 0.0232(8) -0.0054(7) -0.0032(6) -0.0064(6)
C4 0.0202(8) 0.0243(8) 0.0208(7) -0.0082(6) 0.0005(6) -0.0026(6)
C5 0.0162(8) 0.0235(8) 0.0195(7) -0.0048(6) -0.0004(6) -0.0025(6)
C6 0.0208(8) 0.0226(8) 0.0221(8) -0.0066(6) -0.0012(6) -0.0049(6)
C11 0.0311(10) 0.0272(9) 0.0213(8) -0.0061(7) 0.0021(7) 0.0010(7)
C12 0.0316(10) 0.0254(9) 0.0304(9) -0.0101(7) 0.0027(8) -0.0056(7)
C13 0.0372(11) 0.0247(9) 0.0290(9) -0.0063(7) 0.0038(8) -0.0059(8)
C31 0.0279(9) 0.0309(9) 0.0234(8) -0.0091(7) 0.0004(7) -0.0085(7)
C32 0.0394(12) 0.0296(10) 0.0350(10) 0.0011(8) -0.0101(9) -0.0142(8)
C33 0.0424(12) 0.0360(10) 0.0312(10) 0.0034(8) -0.0125(9) -0.0176(9)
C51 0.0174(8) 0.0206(7) 0.0185(7) -0.0043(6) 0.0000(6) -0.0010(6)
C101 0.0168(8) 0.0323(9) 0.0258(8) -0.0064(7) -0.0060(6) 0.0044(7)
C102 0.0164(8) 0.0307(9) 0.0290(8) -0.0079(7) -0.0061(7) 0.0046(7)
C103 0.0183(8) 0.0336(9) 0.0285(9) -0.0105(7) -0.0057(7) 0.0054(7)
C111 0.0211(8) 0.0350(10) 0.0239(8) -0.0052(7) -0.0059(7) 0.0023(7)
C121 0.0197(8) 0.0286(9) 0.0291(9) -0.0084(7) -0.0042(7) 0.0040(7)

loop_
_atom_type_symbol
_atom_type_description
_atom_type_scat_dispersion_real
_atom_type_scat_dispersion_imag
_atom_type_scat_source
C C 0.0033 0.0016 'International Tables Vol C Tables 4.2.6.8 and 6.1.1.4'
H H 0.0000 0.0000 'International Tables Vol C Tables 4.2.6.8 and 6.1.1.4'
Co Co 0.3494 0.9721 'International Tables Vol C Tables 4.2.6.8 and 6.1.1.4'
N N 0.0061 0.0033 'International Tables Vol C Tables 4.2.6.8 and 6.1.1.4'
O O 0.0106 0.0060 'International Tables Vol C Tables 4.2.6.8 and 6.1.1.4'

loop_
_geom_angle_atom_site_label_1
_geom_angle_atom_site_label_2
_geom_angle_atom_site_label_3
_geom_angle
_geom_angle_site_symmetry_1
_geom_angle_site_symmetry_3
O5 Co1 O5 179.999(1) 2_656 1_654
O5 Co1 O1 92.42(6) 2_656 .
O5 Co1 O1 87.58(6) 1_654 .
O5 Co1 O1 87.58(6) 2_656 2_755
O5 Co1 O1 92.42(6) 1_654 2_755
O1 Co1 O1 180.0 . 2_755
O5 Co1 O3 91.71(6) 2_656 .
O5 Co1 O3 88.29(6) 1_654 .
O1 Co1 O3 95.42(5) . .
O1 Co1 O3 84.58(5) 2_755 .
O5 Co1 O3 88.29(6) 2_656 2_755
O5 Co1 O3 91.71(6) 1_654 2_755
O1 Co1 O3 84.58(5) . 2_755
O1 Co1 O3 95.42(5) 2_755 2_755
O3 Co1 O3 180.000(2) . 2_755
O6 Co2 O1 94.32(5) 1_654 2_755
O6 Co2 O7 91.13(6) 1_654 .
O1 Co2 O7 166.31(7) 2_755 .
O6 Co2 N32 88.88(7) 1_654 2_766
O1 Co2 N32 97.24(6) 2_755 2_766
O7 Co2 N32 95.42(7) . 2_766
O6 Co2 N12 176.11(5) 1_654 .
O1 Co2 N12 89.46(6) 2_755 .
O7 Co2 N12 85.38(7) . .
N32 Co2 N12 89.73(7) 2_766 .
O6 Co2 O3 89.45(6) 1_654 .
O1 Co2 O3 81.53(5) 2_755 .
O7 Co2 O3 85.98(7) . .
N32 Co2 O3 177.84(5) 2_766 .
N12 Co2 O3 92.02(6) . .
C111 O1 Co1 113.21(11) . .
C111 O1 Co2 140.07(12) . 2_755
Co1 O1 Co2 95.77(5) . 2_755
C121 O3 Co1 135.71(12) . .
C121 O3 Co2 125.22(12) . .
Co1 O3 Co2 91.25(5) . .
C51 O6 Co2 125.90(11) . 1_456
C51 O5 Co1 130.67(11) . 1_456
Co2 O7 H11 129(3) . .
Co2 O7 H12 102.8(18) . .
H11 O7 H12 115(3) . .
H13 O8 H14 77(4) . .
C11 N11 C13 106.97(15) . .
C11 N11 C1 124.91(15) . .
C13 N11 C1 127.59(15) . .
C11 N12 C12 105.73(16) . .
C11 N12 Co2 122.02(13) . .
C12 N12 Co2 128.39(13) . .
C31 N31 C33 107.09(16) . .
C31 N31 C3 126.07(15) . .
C33 N31 C3 125.95(16) . .
C31 N32 C32 105.45(16) . .
C31 N32 Co2 126.36(13) . 2_766
C32 N32 Co2 126.49(13) . 2_766
C6 C1 C2 121.10(16) . .
C6 C1 N11 120.41(15) . .
C2 C1 N11 118.38(15) . .
C3 C2 C1 118.52(16) . .
C3 C2 H1 120.7 . .
C1 C2 H1 120.7 . .
C2 C3 C4 121.71(16) . .
C2 C3 N31 117.54(16) . .
C4 C3 N31 120.64(16) . .
C3 C4 C5 118.65(16) . .
C3 C4 H2 120.7 . .
C5 C4 H2 120.7 . .
C4 C5 C6 120.63(16) . .
C4 C5 C51 120.74(15) . .
C6 C5 C51 118.63(15) . .
C1 C6 C5 119.39(16) . .
C1 C6 H3 120.3 . .
C5 C6 H3 120.3 . .
N12 C11 N11 111.36(17) . .
N12 C11 H4 124.3 . .
N11 C11 H4 124.3 . .
C13 C12 N12 109.83(17) . .
C13 C12 H5 125.1 . .
N12 C12 H5 125.1 . .
C12 C13 N11 106.11(17) . .
C12 C13 H6 126.9 . .
N11 C13 H6 126.9 . .
N32 C31 N31 111.44(16) . .
N32 C31 H7 124.3 . .
N31 C31 H7 124.3 . .
C33 C32 N32 109.81(17) . .
C33 C32 H8 125.1 . .
N32 C32 H8 125.1 . .
C32 C33 N31 106.21(18) . .
C32 C33 H9 126.9 . .
N31 C33 H9 126.9 . .
O5 C51 O6 126.71(15) . .
O5 C51 C5 116.28(14) . .
O6 C51 C5 117.01(15) . .
C103 C101 C102 119.38(17) 2_655 .
C103 C101 C111 118.66(17) 2_655 .
C102 C101 C111 121.95(17) . .
C103 C102 C101 119.29(17) . .
C103 C102 C121 117.51(16) . .
C101 C102 C121 123.14(16) . .
C101 C103 C102 121.32(17) 2_655 .
C101 C103 H10 119.3 2_655 .
C102 C103 H10 119.3 . .
O2 C111 O1 124.07(19) . .
O2 C111 C101 120.15(18) . .
O1 C111 C101 115.77(16) . .
O4 C121 O3 123.44(18) . .
O4 C121 C102 119.33(17) . .
O3 C121 C102 117.21(16) . .

loop_
_geom_bond_atom_site_label_1
_geom_bond_atom_site_label_2
_geom_bond_distance
_geom_bond_site_symmetry_2
Co1 O5 2.0538(14) 2_656
Co1 O5 2.0538(14) 1_654
Co1 O1 2.0612(13) .
Co1 O1 2.0612(13) 2_755
Co1 O3 2.1111(14) .
Co1 O3 2.1111(14) 2_755
Co2 O6 2.0697(14) 1_654
Co2 O1 2.0959(14) 2_755
Co2 O7 2.1138(17) .
Co2 N32 2.1164(17) 2_766
Co2 N12 2.1208(17) .
Co2 O3 2.2025(14) .
O1 C111 1.294(2) .
O1 Co2 2.0959(14) 2_755
O2 C111 1.207(3) .
O3 C121 1.283(2) .
O4 C121 1.237(2) .
O6 C51 1.261(2) .
O6 Co2 2.0697(14) 1_456
O5 C51 1.250(2) .
O5 Co1 2.0537(14) 1_456
O7 H11 0.62(3) .
O7 H12 0.91(3) .
O8 H13 0.91(6) .
O8 H14 0.90(5) .
N11 C11 1.348(2) .
N11 C13 1.378(3) .
N11 C1 1.429(2) .
N12 C11 1.319(2) .
N12 C12 1.374(3) .
N31 C31 1.345(2) .
N31 C33 1.374(2) .
N31 C3 1.431(2) .
N32 C31 1.315(2) .
N32 C32 1.380(3) .
N32 Co2 2.1164(17) 2_766
C1 C6 1.382(2) .
C1 C2 1.387(2) .
C2 C3 1.385(3) .
C2 H1 0.9300 .
C3 C4 1.386(2) .
C4 C5 1.389(2) .
C4 H2 0.9300 .
C5 C6 1.390(2) .
C5 C51 1.511(2) .
C6 H3 0.9300 .
C11 H4 0.9300 .
C12 C13 1.354(3) .
C12 H5 0.9300 .
C13 H6 0.9300 .
C31 H7 0.9300 .
C32 C33 1.347(3) .
C32 H8 0.9300 .
C33 H9 0.9300 .
C101 C103 1.386(3) 2_655
C101 C102 1.399(3) .
C101 C111 1.515(3) .
C102 C103 1.395(3) .
C102 C121 1.506(3) .
C103 C101 1.386(3) 2_655
C103 H10 0.9300 .

loop_
_geom_torsion_atom_site_label_1
_geom_torsion_atom_site_label_2
_geom_torsion_atom_site_label_3
_geom_torsion_atom_site_label_4
_geom_torsion
_geom_torsion_site_symmetry_1
_geom_torsion_site_symmetry_4
O5 Co1 O1 C111 84.32(13) 2_656 .
O5 Co1 O1 C111 -95.68(13) 1_654 .
O3 Co1 O1 C111 -7.63(12) . .
O3 Co1 O1 C111 172.37(12) 2_755 .
O5 Co1 O1 Co2 -67.55(6) 2_656 2_755
O5 Co1 O1 Co2 112.45(6) 1_654 2_755
O3 Co1 O1 Co2 -159.50(5) . 2_755
O3 Co1 O1 Co2 20.50(5) 2_755 2_755
O5 Co1 O3 C121 -41.25(17) 2_656 .
O5 Co1 O3 C121 138.75(17) 1_654 .
O1 Co1 O3 C121 51.34(17) . .
O1 Co1 O3 C121 -128.66(17) 2_755 .
O5 Co1 O3 Co2 106.78(6) 2_656 .
O5 Co1 O3 Co2 -73.22(6) 1_654 .
O1 Co1 O3 Co2 -160.63(5) . .
O1 Co1 O3 Co2 19.37(5) 2_755 .
O6 Co2 O3 C121 -131.62(15) 1_654 .
O1 Co2 O3 C121 133.93(15) 2_755 .
O7 Co2 O3 C121 -40.45(15) . .
N12 Co2 O3 C121 44.78(15) . .
O6 Co2 O3 Co1 75.29(6) 1_654 .
O1 Co2 O3 Co1 -19.17(5) 2_755 .
O7 Co2 O3 Co1 166.45(6) . .
N12 Co2 O3 Co1 -108.32(6) . .
O1 Co2 N12 C11 161.57(15) 2_755 .
O7 Co2 N12 C11 -31.13(16) . .
N32 Co2 N12 C11 64.32(16) 2_766 .
O3 Co2 N12 C11 -116.93(15) . .
O1 Co2 N12 C12 6.95(17) 2_755 .
O7 Co2 N12 C12 174.25(18) . .
N32 Co2 N12 C12 -90.30(17) 2_766 .
O3 Co2 N12 C12 88.45(17) . .
C11 N11 C1 C6 149.14(19) . .
C13 N11 C1 C6 -40.3(3) . .
C11 N11 C1 C2 -34.7(3) . .
C13 N11 C1 C2 135.8(2) . .
C6 C1 C2 C3 0.0(3) . .
N11 C1 C2 C3 -176.09(16) . .
C1 C2 C3 C4 0.5(3) . .
C1 C2 C3 N31 176.63(16) . .
C31 N31 C3 C2 -129.0(2) . .
C33 N31 C3 C2 38.8(3) . .
C31 N31 C3 C4 47.2(3) . .
C33 N31 C3 C4 -145.0(2) . .
C2 C3 C4 C5 -0.8(3) . .
N31 C3 C4 C5 -176.88(16) . .
C3 C4 C5 C6 0.7(3) . .
C3 C4 C5 C51 -179.35(16) . .
C2 C1 C6 C5 -0.2(3) . .
N11 C1 C6 C5 175.89(16) . .
C4 C5 C6 C1 -0.2(3) . .
C51 C5 C6 C1 179.84(15) . .
C12 N12 C11 N11 0.0(2) . .
Co2 N12 C11 N11 -159.62(13) . .
C13 N11 C11 N12 0.1(2) . .
C1 N11 C11 N12 172.22(17) . .
C11 N12 C12 C13 0.0(2) . .
Co2 N12 C12 C13 157.83(15) . .
N12 C12 C13 N11 0.0(2) . .
C11 N11 C13 C12 0.0(2) . .
C1 N11 C13 C12 -171.93(18) . .
C32 N32 C31 N31 0.1(2) . .
Co2 N32 C31 N31 -165.75(13) 2_766 .
C33 N31 C31 N32 0.2(2) . .
C3 N31 C31 N32 169.86(17) . .
C31 N32 C32 C33 -0.4(3) . .
Co2 N32 C32 C33 165.47(16) 2_766 .
N32 C32 C33 N31 0.5(3) . .
C31 N31 C33 C32 -0.4(2) . .
C3 N31 C33 C32 -170.08(19) . .
Co1 O5 C51 O6 -6.3(3) 1_456 .
Co1 O5 C51 C5 173.70(11) 1_456 .
Co2 O6 C51 O5 6.4(3) 1_456 .
Co2 O6 C51 C5 -173.62(11) 1_456 .
C4 C5 C51 O5 -179.27(16) . .
C6 C5 C51 O5 0.7(2) . .
C4 C5 C51 O6 0.7(2) . .
C6 C5 C51 O6 -179.33(16) . .
C103 C101 C102 C103 -1.2(3) 2_655 .
C111 C101 C102 C103 178.16(16) . .
C103 C101 C102 C121 175.92(16) 2_655 .
C111 C101 C102 C121 -4.7(3) . .
C101 C102 C103 C101 1.2(3) . 2_655
C121 C102 C103 C101 -176.06(16) . 2_655
Co1 O1 C111 O2 112.1(2) . .
Co2 O1 C111 O2 -114.9(3) 2_755 .
Co1 O1 C111 C101 -67.23(18) . .
Co2 O1 C111 C101 65.8(2) 2_755 .
C103 C101 C111 O2 96.7(3) 2_655 .
C102 C101 C111 O2 -82.6(3) . .
C103 C101 C111 O1 -83.9(2) 2_655 .
C102 C101 C111 O1 96.7(2) . .
Co1 O3 C121 O4 173.19(15) . .
Co2 O3 C121 O4 33.6(3) . .
Co1 O3 C121 C102 -5.6(3) . .
Co2 O3 C121 C102 -145.23(13) . .
C103 C102 C121 O4 -43.4(3) . .
C101 C102 C121 O4 139.4(2) . .
C103 C102 C121 O3 135.44(18) . .
C101 C102 C121 O3 -41.7(3) . .
